data_7245067
loop_
_publ_author_name
'Ikeshita, Masahiro'
'Suzuki, Takato'
'Matsudaira, Kana'
'Kitahara, Maho'
'Imai, Yoshitane'
'Tsuno, Takashi'

_publ_section_title
;
 Multi-colour circularly polarized luminescence properties of chiral
 Schiff-base boron difluoride complexes
;
_journal_name_full 'Physical Chemistry Chemical Physics'
_journal_paper_doi 10.1039/D2CP01861F
_journal_year 2022
_chemical_absolute_configuration ad
_chemical_formula_moiety 'C19 H16 B F2 N O'
_chemical_formula_sum 'C19 H16 B F2 N O'
_chemical_formula_weight 323.14
_space_group_crystal_system monoclinic
_space_group_IT_number 4
_space_group_name_Hall 'P 2yb'
_space_group_name_H-M_alt 'P 1 21 1'
_atom_sites_solution_hydrogens geom
_atom_sites_solution_primary dual
_audit_creation_date 2022-02-10
_audit_creation_method
;
Olex2 1.3
(compiled 2020.11.12 svn.r5f609507 for OlexSys, GUI svn.r6408)
;
_audit_update_record
;
2022-02-10 deposited with the CCDC.	2022-06-13 downloaded from the CCDC.
;
_cell_angle_alpha 90
_cell_angle_beta 101.334(8)
_cell_angle_gamma 90
_cell_formula_units_Z 2
_cell_length_a 8.7506(8)
_cell_length_b 6.4046(6)
_cell_length_c 14.9030(14)
_cell_measurement_reflns_used 2571
_cell_measurement_temperature 173.15
_cell_measurement_theta_max 26.2380
_cell_measurement_theta_min 2.3590
_cell_volume 818.94(13)
_computing_cell_refinement 'CrysAlisPro 1.171.39.46e (Rigaku OD, 2018)'
_computing_data_collection 'CrysAlisPro 1.171.39.46e (Rigaku OD, 2018)'
_computing_data_reduction 'CrysAlisPro 1.171.39.46e (Rigaku OD, 2018)'
_computing_molecular_graphics 'Olex2 1.3 (Dolomanov et al., 2009)'
_computing_publication_material 'Olex2 1.3 (Dolomanov et al., 2009)'
_computing_structure_refinement 'SHELXL 2018/3 (Sheldrick, 2015)'
_computing_structure_solution 'ShelXT (Sheldrick, 2015)'
_diffrn_ambient_temperature 173.15
_diffrn_detector 'Rigaku HyPix-3000 area detector'
_diffrn_detector_area_resol_mean 10.0
_diffrn_detector_type 'HPC area detector'
_diffrn_measured_fraction_theta_full 0.999
_diffrn_measured_fraction_theta_max 0.968
_diffrn_measurement_details
;
List of Runs (angles in degrees, time in seconds):

  # Type    Start    End  Width  t~exp~   \w     \q     \k     \f   Frames
#--------------------------------------------------------------------------
  1  \w    -74.00 107.00   0.50    8.48    --   20.00  54.00 -30.00  362
  2  \w    -72.00  67.00   0.50    8.48    --   20.00  54.00-180.00  278
  3  \w     75.00 109.00   0.50    8.48    --   20.00  54.00-180.00   68
  4  \w    -70.00  -4.00   0.50    8.48    --   20.00  54.00 -60.00  132
  5  \w     15.00  53.00   0.50    8.48    --   20.00  54.00 -60.00   76
  6  \w     76.00 108.00   0.50    8.48    --   20.00  54.00 -60.00   64
  7  \w    -70.00 -15.00   0.50    8.48    --   20.00  54.00 -90.00  110
  8  \w     -3.00  58.00   0.50    8.48    --   20.00  54.00 -90.00  122
  9  \w     67.00 109.00   0.50    8.48    --   20.00  54.00 -90.00   84
 10  \w    -68.00 -43.00   0.50    8.48    --   20.00  54.00  60.00   50
 11  \w     23.00  99.00   0.50    8.48    --   20.00  54.00  60.00  152
 12  \w     -4.00  51.00   0.50    8.48    --   20.00  54.00-150.00  110
 13  \w     85.00 110.00   0.50    8.48    --   20.00  54.00-150.00   50
 14  \w    -49.00 -24.00   0.50    8.48    --   20.00  54.00   0.00   50
 15  \w     46.00  71.00   0.50    8.48    --   20.00  54.00   0.00   50
 16  \w    -68.00 109.50   0.50    8.48    --   20.00  54.00-120.00  355
;
_diffrn_measurement_device 'fixed-chi diffractometer'
_diffrn_measurement_device_type 'Rigaku XtaLAB mini2'
_diffrn_measurement_method '\w scans'
_diffrn_orient_matrix_type 'CrysAlisPro convention (1999,Acta A55,543-557)'
_diffrn_orient_matrix_UB_11 0.0328013000
_diffrn_orient_matrix_UB_12 -0.0026989000
_diffrn_orient_matrix_UB_13 0.0474716000
_diffrn_orient_matrix_UB_21 0.0756472000
_diffrn_orient_matrix_UB_22 0.0104961000
_diffrn_orient_matrix_UB_23 -0.0099797000
_diffrn_orient_matrix_UB_31 -0.0063455000
_diffrn_orient_matrix_UB_32 0.1101490000
_diffrn_orient_matrix_UB_33 0.0020922000
_diffrn_radiation_monochromator 'curved graphite'
_diffrn_radiation_probe x-ray
_diffrn_radiation_type 'Mo K\a'
_diffrn_radiation_wavelength 0.71073
_diffrn_reflns_av_R_equivalents 0.0698
_diffrn_reflns_av_unetI/netI 0.0688
_diffrn_reflns_Laue_measured_fraction_full 0.999
_diffrn_reflns_Laue_measured_fraction_max 0.968
_diffrn_reflns_limit_h_max 12
_diffrn_reflns_limit_h_min -12
_diffrn_reflns_limit_k_max 8
_diffrn_reflns_limit_k_min -8
_diffrn_reflns_limit_l_max 21
_diffrn_reflns_limit_l_min -20
_diffrn_reflns_number 15183
_diffrn_reflns_point_group_measured_fraction_full 0.997
_diffrn_reflns_point_group_measured_fraction_max 0.948
_diffrn_reflns_theta_full 25.242
_diffrn_reflns_theta_max 30.443
_diffrn_reflns_theta_min 2.374
_diffrn_source 'Sealed X-ray tube'
_diffrn_source_type 'Sealed X-ray tube'
_exptl_absorpt_coefficient_mu 0.095
_exptl_absorpt_correction_T_max 1.00000
_exptl_absorpt_correction_T_min 0.58274
_exptl_absorpt_correction_type multi-scan
_exptl_absorpt_process_details
;
CrysAlisPro 1.171.39.46e (Rigaku Oxford Diffraction, 2018)
Empirical absorption correction using spherical harmonics,
 implemented in SCALE3 ABSPACK scaling algorithm.
;
_exptl_crystal_colour colourless
_exptl_crystal_colour_primary colourless
_exptl_crystal_density_diffrn 1.310
_exptl_crystal_description plate
_exptl_crystal_F_000 336
_exptl_crystal_preparation CH2Cl2/EtOH
_exptl_crystal_size_max 0.456
_exptl_crystal_size_mid 0.125
_exptl_crystal_size_min 0.058
_refine_diff_density_max 0.146
_refine_diff_density_min -0.187
_refine_diff_density_rms 0.041
_refine_ls_abs_structure_details
;
 Flack x determined using 889 quotients [(I+)-(I-)]/[(I+)+(I-)]
 (Parsons, Flack and Wagner, Acta Cryst. B69 (2013) 249-259).
;
_refine_ls_abs_structure_Flack 0.2(6)
_refine_ls_extinction_method none
_refine_ls_goodness_of_fit_ref 0.957
_refine_ls_hydrogen_treatment constr
_refine_ls_matrix_type full
_refine_ls_number_parameters 218
_refine_ls_number_reflns 4710
_refine_ls_number_restraints 1
_refine_ls_restrained_S_all 0.957
_refine_ls_R_factor_all 0.1063
_refine_ls_R_factor_gt 0.0508
_refine_ls_shift/su_max 0.000
_refine_ls_shift/su_mean 0.000
_refine_ls_structure_factor_coef Fsqd
_refine_ls_weighting_details 'w=1/[\s^2^(Fo^2^)+(0.0540P)^2^] where P=(Fo^2^+2Fc^2^)/3'
_refine_ls_weighting_scheme calc
_refine_ls_wR_factor_gt 0.1039
_refine_ls_wR_factor_ref 0.1235
_reflns_Friedel_coverage 0.811
_reflns_Friedel_fraction_full 0.996
_reflns_Friedel_fraction_max 0.926
_reflns_number_gt 2632
_reflns_number_total 4710
_reflns_threshold_expression 'I > 2\s(I)'
_cod_data_source_file d2cp01861f2.cif
_cod_data_source_block exp_429
_cod_database_code 7245067
_shelx_shelxl_version_number 2018/3
_chemical_oxdiff_formula C19H16NOBF2
_shelx_space_group_comment
;
The symmetry employed for this shelxl refinement is uniquely defined
by the following loop, which should always be used as a source of
symmetry information in preference to the above space-group names.
They are only intended as comments.
;
_shelx_estimated_absorpt_t_max 0.994
_shelx_estimated_absorpt_t_min 0.958
_reflns_odcompleteness_completeness 99.78
_reflns_odcompleteness_iscentric 1
_reflns_odcompleteness_theta 26.32
_olex2_refinement_description
;
1.a Ternary CH refined with riding coordinates:
 C11(H11)
1.b Aromatic/amide H refined with riding coordinates:
 C007(H007), C00A(H00A), C00B(H00B), C00D(H00D), C00F(H00F), C00G(H00G),
 C00H(H00H), C18(H18), C14(H14), C15(H15), C16(H16), C17(H17)
1.c Idealised Me refined as rotating group:
 C12(H12A,H12B,H12C)
;
_olex2_submission_special_instructions 'No special instructions were received'
_oxdiff_exptl_absorpt_empirical_details
;
Empirical correction (ABSPACK) includes:
- Absorption correction using spherical harmonics
- Frame scaling
;
_oxdiff_exptl_absorpt_empirical_full_max 1.572
_oxdiff_exptl_absorpt_empirical_full_min 0.736

loop_
_space_group_symop_operation_xyz
'x, y, z'
'-x, y+1/2, -z'

loop_
_atom_site_label
_atom_site_type_symbol
_atom_site_fract_x
_atom_site_fract_y
_atom_site_fract_z
_atom_site_U_iso_or_equiv
_atom_site_adp_type
_atom_site_occupancy
_atom_site_site_symmetry_order
_atom_site_calc_flag
_atom_site_refinement_flags_posn
_atom_site_refinement_flags_adp
_atom_site_refinement_flags_occupancy
_atom_site_disorder_assembly
_atom_site_disorder_group
F001 F -0.3720(2) -0.1481(3) -0.23039(13) 0.0657(5) Uani 1 1 d . . . . .
O002 O -0.6063(2) -0.2990(3) -0.30337(13) 0.0480(5) Uani 1 1 d . . . . .
F003 F -0.5548(2) -0.2316(4) -0.14827(12) 0.0752(6) Uani 1 1 d . . . . .
N004 N -0.4070(3) -0.5074(4) -0.19974(14) 0.0417(6) Uani 1 1 d . . . . .
C10 C -0.5332(3) -0.6360(5) -0.34592(17) 0.0362(6) Uani 1 1 d . . . . .
C006 C -0.6187(3) -0.4538(4) -0.36414(18) 0.0356(6) Uani 1 1 d . . . . .
C007 C -0.4282(3) -0.6564(5) -0.25974(18) 0.0393(6) Uani 1 1 d . . . . .
H007 H -0.372251 -0.783322 -0.246061 0.047 Uiso 1 1 calc R U . . .
C008 C -0.7251(3) -0.4294(4) -0.45008(18) 0.0386(6) Uani 1 1 d . . . . .
C009 C -0.7357(3) -0.5916(5) -0.51535(18) 0.0418(7) Uani 1 1 d . . . . .
C00A C -0.5488(3) -0.7987(5) -0.41196(19) 0.0454(7) Uani 1 1 d . . . . .
H00A H -0.491150 -0.924266 -0.398226 0.054 Uiso 1 1 calc R U . . .
C00B C -0.6456(3) -0.7760(5) -0.49449(19) 0.0476(7) Uani 1 1 d . . . . .
H00B H -0.653085 -0.884311 -0.538682 0.057 Uiso 1 1 calc R U . . .
C00D C -0.8362(3) -0.5628(6) -0.60195(19) 0.0568(9) Uani 1 1 d . . . . .
H00D H -0.845320 -0.669631 -0.646894 0.068 Uiso 1 1 calc R U . . .
C00F C -0.8142(3) -0.2452(5) -0.4710(2) 0.0532(8) Uani 1 1 d . . . . .
H00F H -0.808463 -0.137286 -0.426676 0.064 Uiso 1 1 calc R U . . .
C00G C -0.9199(4) -0.3819(7) -0.6208(2) 0.0673(10) Uani 1 1 d . . . . .
H00G H -0.986081 -0.364344 -0.679036 0.081 Uiso 1 1 calc R U . . .
C00H C -0.9093(3) -0.2230(6) -0.5558(3) 0.0683(10) Uani 1 1 d . . . . .
H00H H -0.968139 -0.098563 -0.570174 0.082 Uiso 1 1 calc R U . . .
B00J B -0.4873(4) -0.2909(6) -0.2199(2) 0.0447(8) Uani 1 1 d . . . . .
C11 C -0.2993(3) -0.5419(5) -0.10893(18) 0.0502(8) Uani 1 1 d . . . . .
H11 H -0.287625 -0.405012 -0.076031 0.060 Uiso 1 1 calc R U . . .
C12 C -0.3780(4) -0.6927(6) -0.0526(2) 0.0700(11) Uani 1 1 d . . . . .
H12A H -0.479408 -0.636142 -0.046282 0.105 Uiso 1 1 calc R U . . .
H12B H -0.312077 -0.710114 0.008242 0.105 Uiso 1 1 calc R U . . .
H12C H -0.392810 -0.828274 -0.083490 0.105 Uiso 1 1 calc R U . . .
C13 C -0.1379(4) -0.6065(6) -0.12297(19) 0.0555(9) Uani 1 1 d . . . . .
C18 C -0.0754(4) -0.8029(7) -0.1008(2) 0.0755(11) Uani 1 1 d . . . . .
H18 H -0.133885 -0.905010 -0.075907 0.091 Uiso 1 1 calc R U . . .
C14 C -0.0501(4) -0.4592(7) -0.1597(2) 0.0700(11) Uani 1 1 d . . . . .
H14 H -0.091802 -0.323948 -0.175017 0.084 Uiso 1 1 calc R U . . .
C15 C 0.1601(5) -0.7061(12) -0.1515(3) 0.108(2) Uani 1 1 d . . . . .
H15 H 0.261280 -0.740344 -0.161105 0.130 Uiso 1 1 calc R U . . .
C16 C 0.0975(5) -0.5084(11) -0.1740(3) 0.0959(16) Uani 1 1 d . . . . .
H16 H 0.156145 -0.407011 -0.199214 0.115 Uiso 1 1 calc R U . . .
C17 C 0.0733(5) -0.8507(10) -0.1151(3) 0.0999(16) Uani 1 1 d . . . . .
H17 H 0.115418 -0.985491 -0.099369 0.120 Uiso 1 1 calc R U . . .

loop_
_atom_site_aniso_label
_atom_site_aniso_U_11
_atom_site_aniso_U_22
_atom_site_aniso_U_33
_atom_site_aniso_U_23
_atom_site_aniso_U_13
_atom_site_aniso_U_12
F001 0.0662(11) 0.0500(11) 0.0769(13) 0.0059(10) 0.0041(9) -0.0149(9)
O002 0.0544(11) 0.0422(12) 0.0466(12) -0.0118(10) 0.0076(9) 0.0035(10)
F003 0.0953(13) 0.0857(15) 0.0513(11) -0.0218(10) 0.0307(10) 0.0041(12)
N004 0.0480(13) 0.0476(15) 0.0296(12) -0.0001(11) 0.0080(10) -0.0135(11)
C10 0.0393(13) 0.0398(15) 0.0301(13) -0.0003(12) 0.0083(10) -0.0009(12)
C006 0.0364(13) 0.0387(16) 0.0334(14) -0.0040(12) 0.0108(10) -0.0018(12)
C007 0.0446(14) 0.0386(16) 0.0349(14) 0.0025(13) 0.0082(11) -0.0038(12)
C008 0.0324(13) 0.0447(17) 0.0398(15) 0.0022(13) 0.0098(11) 0.0007(12)
C009 0.0341(13) 0.0587(19) 0.0325(14) -0.0016(14) 0.0064(10) -0.0025(12)
C00A 0.0518(16) 0.0414(17) 0.0422(16) -0.0055(14) 0.0074(12) 0.0059(14)
C00B 0.0536(16) 0.0525(19) 0.0359(15) -0.0132(14) 0.0071(12) 0.0018(15)
C00D 0.0452(17) 0.086(3) 0.0377(17) 0.0014(17) 0.0046(13) -0.0045(17)
C00F 0.0403(14) 0.055(2) 0.062(2) 0.0028(18) 0.0059(13) 0.0074(15)
C00G 0.0460(17) 0.097(3) 0.052(2) 0.018(2) -0.0069(15) 0.0016(19)
C00H 0.0440(17) 0.073(3) 0.082(3) 0.016(2) -0.0020(17) 0.0116(17)
B00J 0.0528(18) 0.046(2) 0.0363(17) -0.0088(16) 0.0113(14) -0.0093(17)
C11 0.0606(18) 0.059(2) 0.0279(14) 0.0020(14) 0.0011(12) -0.0179(16)
C12 0.075(2) 0.099(3) 0.0333(16) 0.0154(17) 0.0044(14) -0.030(2)
C13 0.0515(16) 0.080(3) 0.0299(14) 0.0044(15) -0.0043(12) -0.0178(17)
C18 0.071(2) 0.096(3) 0.050(2) 0.016(2) -0.0114(17) 0.000(2)
C14 0.059(2) 0.092(3) 0.057(2) 0.001(2) 0.0063(16) -0.024(2)
C15 0.047(2) 0.205(7) 0.064(3) -0.023(4) -0.0131(19) 0.000(3)
C16 0.057(2) 0.159(5) 0.071(3) -0.014(3) 0.009(2) -0.043(3)
C17 0.072(3) 0.152(5) 0.062(3) 0.003(3) -0.021(2) 0.027(3)

loop_
_atom_type_symbol
_atom_type_description
_atom_type_scat_dispersion_real
_atom_type_scat_dispersion_imag
_atom_type_scat_source
C C 0.0033 0.0016 'International Tables Vol C Tables 4.2.6.8 and 6.1.1.4'
H H 0.0000 0.0000 'International Tables Vol C Tables 4.2.6.8 and 6.1.1.4'
B B 0.0013 0.0007 'International Tables Vol C Tables 4.2.6.8 and 6.1.1.4'
F F 0.0171 0.0103 'International Tables Vol C Tables 4.2.6.8 and 6.1.1.4'
N N 0.0061 0.0033 'International Tables Vol C Tables 4.2.6.8 and 6.1.1.4'
O O 0.0106 0.0060 'International Tables Vol C Tables 4.2.6.8 and 6.1.1.4'

loop_
_geom_angle_atom_site_label_1
_geom_angle_atom_site_label_2
_geom_angle_atom_site_label_3
_geom_angle
_geom_angle_site_symmetry_1
_geom_angle_site_symmetry_3
_geom_angle_publ_flag
C006 O002 B00J 123.7(2) . . ?
C007 N004 B00J 121.6(2) . . ?
C007 N004 C11 119.4(3) . . ?
C11 N004 B00J 118.9(2) . . ?
C006 C10 C007 118.7(2) . . ?
C006 C10 C00A 120.5(2) . . ?
C00A C10 C007 120.8(3) . . ?
O002 C006 C10 121.7(2) . . ?
O002 C006 C008 118.5(2) . . ?
C10 C006 C008 119.8(2) . . ?
N004 C007 C10 122.1(3) . . ?
N004 C007 H007 118.9 . . ?
C10 C007 H007 118.9 . . ?
C009 C008 C006 118.5(2) . . ?
C009 C008 C00F 120.2(2) . . ?
C00F C008 C006 121.3(3) . . ?
C008 C009 C00B 120.1(2) . . ?
C008 C009 C00D 118.3(3) . . ?
C00B C009 C00D 121.6(3) . . ?
C10 C00A H00A 119.8 . . ?
C00B C00A C10 120.5(3) . . ?
C00B C00A H00A 119.8 . . ?
C009 C00B H00B 119.7 . . ?
C00A C00B C009 120.6(3) . . ?
C00A C00B H00B 119.7 . . ?
C009 C00D H00D 119.8 . . ?
C00G C00D C009 120.4(3) . . ?
C00G C00D H00D 119.8 . . ?
C008 C00F H00F 120.2 . . ?
C00H C00F C008 119.7(3) . . ?
C00H C00F H00F 120.2 . . ?
C00D C00G H00G 119.5 . . ?
C00D C00G C00H 120.9(3) . . ?
C00H C00G H00G 119.5 . . ?
C00F C00H C00G 120.5(3) . . ?
C00F C00H H00H 119.7 . . ?
C00G C00H H00H 119.7 . . ?
F001 B00J O002 109.9(3) . . ?
F001 B00J N004 107.3(2) . . ?
O002 B00J N004 110.7(2) . . ?
F003 B00J F001 109.7(3) . . ?
F003 B00J O002 109.2(3) . . ?
F003 B00J N004 110.1(3) . . ?
N004 C11 H11 107.3 . . ?
N004 C11 C12 108.5(2) . . ?
N004 C11 C13 110.5(2) . . ?
C12 C11 H11 107.3 . . ?
C13 C11 H11 107.3 . . ?
C13 C11 C12 115.7(3) . . ?
C11 C12 H12A 109.5 . . ?
C11 C12 H12B 109.5 . . ?
C11 C12 H12C 109.5 . . ?
H12A C12 H12B 109.5 . . ?
H12A C12 H12C 109.5 . . ?
H12B C12 H12C 109.5 . . ?
C18 C13 C11 123.2(3) . . ?
C18 C13 C14 119.0(3) . . ?
C14 C13 C11 117.8(3) . . ?
C13 C18 H18 120.0 . . ?
C13 C18 C17 120.0(4) . . ?
C17 C18 H18 120.0 . . ?
C13 C14 H14 119.7 . . ?
C16 C14 C13 120.6(4) . . ?
C16 C14 H14 119.7 . . ?
C16 C15 H15 120.5 . . ?
C17 C15 H15 120.5 . . ?
C17 C15 C16 119.0(4) . . ?
C14 C16 C15 120.3(5) . . ?
C14 C16 H16 119.9 . . ?
C15 C16 H16 119.9 . . ?
C18 C17 H17 119.4 . . ?
C15 C17 C18 121.2(5) . . ?
C15 C17 H17 119.4 . . ?

loop_
_geom_bond_atom_site_label_1
_geom_bond_atom_site_label_2
_geom_bond_distance
_geom_bond_site_symmetry_2
_geom_bond_publ_flag
F001 B00J 1.392(4) . ?
O002 C006 1.333(3) . ?
O002 B00J 1.458(4) . ?
F003 B00J 1.372(4) . ?
N004 C007 1.296(4) . ?
N004 B00J 1.557(4) . ?
N004 C11 1.506(3) . ?
C10 C006 1.384(4) . ?
C10 C007 1.431(4) . ?
C10 C00A 1.422(4) . ?
C006 C008 1.437(3) . ?
C007 H007 0.9500 . ?
C008 C009 1.413(4) . ?
C008 C00F 1.415(4) . ?
C009 C00B 1.420(4) . ?
C009 C00D 1.424(4) . ?
C00A H00A 0.9500 . ?
C00A C00B 1.357(4) . ?
C00B H00B 0.9500 . ?
C00D H00D 0.9500 . ?
C00D C00G 1.370(5) . ?
C00F H00F 0.9500 . ?
C00F C00H 1.378(4) . ?
C00G H00G 0.9500 . ?
C00G C00H 1.396(5) . ?
C00H H00H 0.9500 . ?
C11 H11 1.0000 . ?
C11 C12 1.530(4) . ?
C11 C13 1.524(5) . ?
C12 H12A 0.9800 . ?
C12 H12B 0.9800 . ?
C12 H12C 0.9800 . ?
C13 C18 1.385(5) . ?
C13 C14 1.395(5) . ?
C18 H18 0.9500 . ?
C18 C17 1.392(6) . ?
C14 H14 0.9500 . ?
C14 C16 1.386(6) . ?
C15 H15 0.9500 . ?
C15 C16 1.394(8) . ?
C15 C17 1.375(7) . ?
C16 H16 0.9500 . ?
C17 H17 0.9500 . ?

loop_
_geom_torsion_atom_site_label_1
_geom_torsion_atom_site_label_2
_geom_torsion_atom_site_label_3
_geom_torsion_atom_site_label_4
_geom_torsion
_geom_torsion_site_symmetry_1
_geom_torsion_site_symmetry_2
_geom_torsion_site_symmetry_3
_geom_torsion_site_symmetry_4
_geom_torsion_publ_flag
O002 C006 C008 C009 178.6(2) . . . . ?
O002 C006 C008 C00F 0.7(4) . . . . ?
N004 C11 C13 C18 -112.8(3) . . . . ?
N004 C11 C13 C14 67.4(3) . . . . ?
C10 C006 C008 C009 -2.0(3) . . . . ?
C10 C006 C008 C00F -179.9(3) . . . . ?
C10 C00A C00B C009 -1.6(4) . . . . ?
C006 O002 B00J F001 103.9(3) . . . . ?
C006 O002 B00J F003 -135.8(3) . . . . ?
C006 O002 B00J N004 -14.4(4) . . . . ?
C006 C10 C007 N004 -2.3(4) . . . . ?
C006 C10 C00A C00B 1.3(4) . . . . ?
C006 C008 C009 C00B 1.7(4) . . . . ?
C006 C008 C009 C00D -177.3(2) . . . . ?
C006 C008 C00F C00H 176.8(3) . . . . ?
C007 N004 B00J F001 -108.6(3) . . . . ?
C007 N004 B00J O002 11.3(4) . . . . ?
C007 N004 B00J F003 132.1(3) . . . . ?
C007 N004 C11 C12 -71.6(3) . . . . ?
C007 N004 C11 C13 56.1(3) . . . . ?
C007 C10 C006 O002 -0.5(4) . . . . ?
C007 C10 C006 C008 -179.9(2) . . . . ?
C007 C10 C00A C00B -178.3(3) . . . . ?
C008 C009 C00B C00A 0.1(4) . . . . ?
C008 C009 C00D C00G 0.1(4) . . . . ?
C008 C00F C00H C00G 0.8(5) . . . . ?
C009 C008 C00F C00H -1.1(4) . . . . ?
C009 C00D C00G C00H -0.4(5) . . . . ?
C00A C10 C006 O002 179.9(2) . . . . ?
C00A C10 C006 C008 0.6(4) . . . . ?
C00A C10 C007 N004 177.2(3) . . . . ?
C00B C009 C00D C00G -178.9(3) . . . . ?
C00D C009 C00B C00A 179.0(3) . . . . ?
C00D C00G C00H C00F -0.1(5) . . . . ?
C00F C008 C009 C00B 179.7(2) . . . . ?
C00F C008 C009 C00D 0.7(4) . . . . ?
B00J O002 C006 C10 10.0(4) . . . . ?
B00J O002 C006 C008 -170.7(2) . . . . ?
B00J N004 C007 C10 -3.7(4) . . . . ?
B00J N004 C11 C12 109.7(3) . . . . ?
B00J N004 C11 C13 -122.5(3) . . . . ?
C11 N004 C007 C10 177.7(2) . . . . ?
C11 N004 B00J F001 70.0(3) . . . . ?
C11 N004 B00J O002 -170.1(2) . . . . ?
C11 N004 B00J F003 -49.3(3) . . . . ?
C11 C13 C18 C17 -179.6(3) . . . . ?
C11 C13 C14 C16 179.9(3) . . . . ?
C12 C11 C13 C18 10.8(4) . . . . ?
C12 C11 C13 C14 -169.0(3) . . . . ?
C13 C18 C17 C15 -0.3(6) . . . . ?
C13 C14 C16 C15 -0.2(6) . . . . ?
C18 C13 C14 C16 0.1(5) . . . . ?
C14 C13 C18 C17 0.2(5) . . . . ?
C16 C15 C17 C18 0.2(6) . . . . ?
C17 C15 C16 C14 0.1(7) . . . . ?
